data_2000259
loop_
_publ_author_name
'Kwiatkowski, W.'
'Karolak-Wojciechowska, J.'

_publ_section_title
;
 Structure of <i>N</i>-ethyl-<i>m</i>-fluorophenylsuccinimide
;
_journal_issue 9
_journal_name_full 'Acta Crystallographica Section C'
_journal_page_first 1978
_journal_page_last 1980
_journal_paper_doi 10.1107/S0108270191000872
_journal_volume 47
_journal_year 1991
_chemical_formula_sum 'C12 H12 F N O2'
_space_group_crystal_system monoclinic
_space_group_IT_number 14
_space_group_name_Hall '-P 2ybc'
_space_group_name_H-M_alt 'P 1 21/c 1'
_audit_creation_method 'IUCr CIFGEN early version'
_cell_angle_alpha 90
_cell_angle_beta 96.820(10)
_cell_angle_gamma 90
_cell_formula_units_Z 4
_cell_length_a 6.6230(10)
_cell_length_b 10.810(2)
_cell_length_c 15.297(2)
_cell_volume 1087.4(3)
_diffrn_radiation_type Cu
_diffrn_radiation_wavelength 1.54178
_exptl_crystal_density_diffrn 1.351
_exptl_crystal_F_000 464
_cod_data_source_file cr0268.cif
_cod_data_source_block cr0268a
_cod_depositor_comments
;
 Updating space group information and adding the symmetry operation list.

 Antanas Vaitkus,
 2018-06-15
;
_cod_original_cell_volume 1087.6(3)
_cod_original_sg_symbol_H-M P21/c
_cod_original_formula_sum 'C12 H12 N1 O2 F1'
_cod_database_code 2000259

loop_
_space_group_symop_id
_space_group_symop_operation_xyz
1 x,y,z
2 -x,y+1/2,-z+1/2
3 -x,-y,-z
4 x,-y+1/2,z+1/2

loop_
_atom_site_label
_atom_site_fract_x
_atom_site_fract_y
_atom_site_fract_z
_atom_site_U_iso_or_equiv
C1 .0059(3) .0691(2) .76320(10) .049000
C2 .0458(4) .0079(2) .6777(2) .0500(10)
C3 .3324(4) .1251(2) .7188(2) .0510(10)
C4 .1927(4) .1535(2) .7862(2) .0550(10)
C9 .3319(4) -.0103(3) .5860(2) .0600(10)
C10 .4231(5) -.1343(3) .6087(2) .0730(10)
C11 -.0197(3) -.0281(2) .83220(10) .048000
C12 -.1916(4) -.0312(3) .8752(2) .0570(10)
C13 -.2071(4) -.1203(3) .9383(2) .0670(10)
C14 -.0603(5) -.2069(3) .9614(2) .0700(10)
C15 .1102(5) -.2040(3) .9184(2) .0720(10)
C16 .1325(4) -.1163(3) .8542(2) .0620(10)
O1 -.0669(3) -.0608(2) .63240(10) .071000
O2 .5007(3) .1656(2) .71410(10) .0740(10)
N1 .2359(3) .0413(2) .65890(10) .047000
F1 -.3750(3) -.1221(2) .97970(10) .1130(10)
H1 -.133000 .122000 .759000 .06
H41 .266000 .133000 .852000 .07
H42 .148000 .250000 .783000 .07
H91 .219000 -.020000 .529000 .08
H92 .450000 .052000 .570000 .08
H101 .4930(10) -.170000 .553000 .10
H102 .3060(10) -.197000 .624000 .10
H103 .5370(10) -.126000 .665000 .10
H12 -.312000 .035000 .860000 .07
H14 -.0780(10) -.275000 1.012000 .09
H15 .2290(10) -.271000 .935000 .10
H16 .268000 -.116000 .821000 .08
